data_9017254
loop_
_publ_author_name
'Elliott, P.'

_publ_section_title
;
 Jahnsite-(CaFeMg), a new mineral from Tom's quarry, South Australia:
 description and crystal structure
;
_journal_name_full 'European Journal of Mineralogy'
_journal_page_first 991
_journal_page_last 996
_journal_volume 28
_journal_year 2016
_chemical_compound_source 'Tom's quarry, South Australia, Australia'
_chemical_formula_sum 'Al0.01 Ca0.7 Fe3.23 H18 Mg1.33 Mn0.59 Na0.17 O26 P4'
_chemical_name_mineral Jahnsite-(CaFeMg)
_space_group_IT_number 13
_space_group_name_Hall '-P 2ya'
_space_group_name_H-M_alt 'P 1 2/a 1'
_symmetry_space_group_name_H-M 'P 1 2/a 1'
_cell_angle_alpha 90
_cell_angle_beta 110.65
_cell_angle_gamma 90
_cell_formula_units_Z 2
_cell_length_a 14.975
_cell_length_b 7.1645
_cell_length_c 9.928
_cell_volume 996.725
_database_code_amcsd 0020893
_exptl_crystal_density_diffrn 2.783
_cod_data_source_file inputs/fixed/downloads/08/08623.cif
_cod_data_source_block 08623
_cod_original_formula_sum 'Ca.7 Na.17 Mn.59 Fe3.23 Mg1.33 Al.01 P4 O26 H18'
_cod_database_code 9017254

loop_
_space_group_symop_operation_xyz
x,y,z
1/2-x,y,-z
1/2+x,-y,z
-x,-y,-z

loop_
_atom_site_aniso_label
_atom_site_aniso_U_11
_atom_site_aniso_U_22
_atom_site_aniso_U_33
_atom_site_aniso_U_12
_atom_site_aniso_U_13
_atom_site_aniso_U_23
CaX 0.02020 0.00840 0.02700 0.00000 0.00000 0.00000
NaX 0.02020 0.00840 0.02700 0.00000 0.00000 0.00000
Mn2+X 0.02020 0.00840 0.02700 0.00000 0.00000 0.00000
Fe2+M1 0.01080 0.01170 0.01770 0.00000 0.00840 0.00000
MgM2_1 0.02140 0.00720 0.01580 -0.00710 -0.00520 0.00120
Mn2+M2 0.02140 0.00720 0.01580 -0.00710 -0.00520 0.00120
Fe3+M2 0.02140 0.00720 0.01580 -0.00710 -0.00520 0.00120
MgM2_2 0.00670 0.00910 0.00600 0.00000 0.00200 0.00000
Fe3+M3_1 0.00830 0.00170 0.01690 0.00010 0.00550 0.00000
AlM3 0.00830 0.00170 0.01690 0.00010 0.00550 0.00000
Fe3+M3_2 0.00620 0.00440 0.01270 0.00320 0.00370 -0.00060
P1 0.00310 0.00600 0.01160 -0.00410 0.00030 0.00260
P2 0.00580 0.00680 0.01100 -0.00090 0.00280 0.00250
O1 0.01900 0.04100 0.03600 -0.00500 0.01400 0.00900
O2 0.03100 0.02800 0.02600 0.00000 0.01200 0.00000
O3 0.02200 0.00900 0.04700 -0.01000 -0.01000 0.00200
O4 0.01400 0.01900 0.03600 0.00200 0.00900 0.00700
O5 0.01200 0.04700 0.03000 0.00200 0.00300 0.00500
O6 0.03400 0.01900 0.02900 0.00800 0.01500 0.00100
O7 0.02800 0.01500 0.02900 -0.00800 0.01700 0.00200
O8 0.02900 0.02200 0.04200 -0.00400 0.02200 0.00300
O-H 0.01000 0.01200 0.02600 -0.00100 0.00450 0.00000
Wat1 0.05100 0.02800 0.04100 -0.00500 0.01500 0.00900
Wat2 0.05400 0.02200 0.02300 0.01100 -0.00800 -0.00700
Wat3 0.02400 0.04300 0.05500 -0.01100 0.01700 -0.01000
Wat4 0.03000 0.03200 0.04500 0.01000 0.01800 0.00200

loop_
_atom_site_label
_atom_site_fract_x
_atom_site_fract_y
_atom_site_fract_z
_atom_site_occupancy
_atom_site_U_iso_or_equiv
_atom_site_type_symbol
_atom_site_attached_hydrogens
CaX 0.25000 0.97840 0.00000 0.70000 0.02060 Ca 0
NaX 0.25000 0.97840 0.00000 0.17000 0.02060 Na 0
Mn2+X 0.25000 0.97840 0.00000 0.16000 0.02060 Mn 0
Fe2+M1 0.25000 0.47860 0.00000 1.00000 0.01250 Fe 0
MgM2_1 0.50000 0.00000 0.50000 0.33000 0.01800 Mg 0
Mn2+M2 0.50000 0.00000 0.50000 0.43000 0.01800 Mn 0
Fe3+M2 0.50000 0.00000 0.50000 0.24000 0.01800 Fe 0
MgM2_2 0.25000 0.50360 0.50000 1.00000 0.00730 Mg 0
Fe3+M3_1 0.00000 0.00000 0.00000 0.99000 0.00870 Fe 0
AlM3 0.00000 0.00000 0.00000 0.01000 0.00870 Al 0
Fe3+M3_2 0.00000 0.50000 0.00000 1.00000 0.00770 Fe 0
P1 0.18729 0.26550 0.18890 1.00000 0.00750 P 0
P2 0.08120 0.74700 0.79670 1.00000 0.00790 P 0
O1 0.28060 0.24370 0.15230 1.00000 0.03070 O 0
O2 0.20810 0.30190 0.34510 1.00000 0.02770 O 0
O3 0.12750 0.08870 0.14040 1.00000 0.03150 O 0
O4 0.14080 0.43390 0.08840 1.00000 0.02310 O 0
O5 0.18710 0.68870 0.85780 1.00000 0.03080 O 0
O6 0.05130 0.78320 0.63640 1.00000 0.02610 O 0
O7 0.07460 0.92690 0.87760 1.00000 0.02220 O 0
O8 0.01960 0.59140 0.82210 1.00000 0.02840 O 0
O-H 0.02680 0.74930 0.09620 1.00000 0.01660 O 1
Wat1 0.22310 0.72270 0.34670 1.00000 0.04020 O 2
Wat2 0.45420 0.20860 0.34750 1.00000 0.03920 O 2
Wat3 0.63010 0.99210 0.46540 1.00000 0.04000 O 2
Wat4 0.39360 0.51240 0.51700 1.00000 0.03450 O 2

loop_
_cod_changelog_entry_id
_cod_changelog_entry_author
_cod_changelog_entry_date
_cod_changelog_entry_text
1
;cod-tools version 3.8.0
Id: cif_guess_AMCSD_atom_types 9574 2023-05-10 09:00:05Z saulius
;
2023-05-10T18:58:01+03:00
;Derived atom types and hydrogen counts
from atom names that follow the AMCSD naming convention
(Wat == water, O-H == hydroxyl).
;
2
;cod-tools version 3.10.1
Id: cif_fix_AMCSD_atom_labels 10224 2024-08-07 11:09:31Z saulius
;
2024-08-07T19:40:22+03:00
;Changed the following '_atom_site_label' values:
the first duplicated label 'MgM2'  converted to 'MgM2_1'
duplicated label 'MgM2' at index 7 converted to 'MgM2_2'
the first duplicated label 'Fe3+M3'  converted to 'Fe3+M3_1'
duplicated label 'Fe3+M3' at index 10 converted to 'Fe3+M3_2'
;

loop_
_cod_related_entry_id
_cod_related_entry_database
_cod_related_entry_code
1 AMCSD 0020893
